data_7054138
loop_
_publ_author_name
'Kou, Hui-Zhong'
'Ni, Zhong-Hai'
'Liu, Cai-Ming'
'Zhang, De-Qing'
'Cui, Ai-Li'

_publ_section_title
;
 Cyanide-bridged 1D Mn(iii)--Fe(iii) bimetallic complexes: synthesis,
 crystal structure and magnetic properties
;
_journal_issue 11
_journal_name_full 'New Journal of Chemistry'
_journal_page_first 2296
_journal_paper_doi 10.1039/b9nj00316a
_journal_volume 33
_journal_year 2009
_chemical_formula_sum 'C37 H29 Br2 Fe Mn N8 O5.5'
_chemical_formula_weight 944.29
_chemical_name_systematic
;
?
;
_space_group_IT_number 2
_symmetry_cell_setting triclinic
_symmetry_space_group_name_Hall '-P 1'
_symmetry_space_group_name_H-M 'P -1'
_atom_sites_solution_hydrogens geom
_atom_sites_solution_primary direct
_atom_sites_solution_secondary difmap
_audit_creation_method SHELXL-97
_cell_angle_alpha 91.765(2)
_cell_angle_beta 92.646(2)
_cell_angle_gamma 91.871(2)
_cell_formula_units_Z 4
_cell_length_a 11.1567(9)
_cell_length_b 15.4314(13)
_cell_length_c 20.8618(17)
_cell_measurement_reflns_used 7124
_cell_measurement_temperature 296(2)
_cell_measurement_theta_max 30.00
_cell_measurement_theta_min 2.03
_cell_volume 3584.0(5)
_computing_cell_refinement 'crystalstructure 3.6.0 (Rigaku/MSC, 2004)'
_computing_data_collection 'crystalstructure 3.6.0 (Rigaku/MSC, 2004)'
_computing_data_reduction 'Crystalstructure 2004'
_computing_molecular_graphics 'XP (Sheldrick, 1998)'
_computing_publication_material 'XP (Sheldrick, 1998)'
_computing_structure_refinement 'SHELXL-97 (Sheldrick, 1997)'
_computing_structure_solution 'SHELXS-97 (Sheldrick, 1997)'
_diffrn_ambient_temperature 296(2)
_diffrn_detector_area_resol_mean 0.77
_diffrn_measured_fraction_theta_full 0.974
_diffrn_measured_fraction_theta_max 0.974
_diffrn_measurement_device_type 'Rigaku IP'
_diffrn_measurement_method '\w scans'
_diffrn_radiation_monochromator graphite
_diffrn_radiation_source 'fine-focus sealed tube'
_diffrn_radiation_type MoK\a
_diffrn_radiation_wavelength 0.71073
_diffrn_reflns_av_R_equivalents 0.0226
_diffrn_reflns_av_sigmaI/netI 0.0624
_diffrn_reflns_limit_h_max 13
_diffrn_reflns_limit_h_min -15
_diffrn_reflns_limit_k_max 21
_diffrn_reflns_limit_k_min -16
_diffrn_reflns_limit_l_max 28
_diffrn_reflns_limit_l_min -29
_diffrn_reflns_number 29225
_diffrn_reflns_theta_full 30.00
_diffrn_reflns_theta_max 30.00
_diffrn_reflns_theta_min 2.03
_exptl_absorpt_coefficient_mu 3.046
_exptl_absorpt_correction_T_max 0.874
_exptl_absorpt_correction_T_min 0.598
_exptl_absorpt_correction_type multi-scan
_exptl_absorpt_process_details 'ABSCOR; Higashi, 1995'
_exptl_crystal_colour brown
_exptl_crystal_density_diffrn 1.750
_exptl_crystal_density_method 'not measured'
_exptl_crystal_description block
_exptl_crystal_F_000 1888
_exptl_crystal_size_max 0.2
_exptl_crystal_size_mid 0.2
_exptl_crystal_size_min 0.15
_refine_diff_density_max 0.930
_refine_diff_density_min -0.512
_refine_diff_density_rms 0.092
_refine_ls_extinction_method none
_refine_ls_goodness_of_fit_ref 1.059
_refine_ls_hydrogen_treatment constr
_refine_ls_matrix_type full
_refine_ls_number_parameters 982
_refine_ls_number_reflns 20357
_refine_ls_number_restraints 0
_refine_ls_restrained_S_all 1.059
_refine_ls_R_factor_all 0.0869
_refine_ls_R_factor_gt 0.0499
_refine_ls_shift/su_max 0.002
_refine_ls_shift/su_mean 0.000
_refine_ls_structure_factor_coef Fsqd
_refine_ls_weighting_details 'calc w=1/[\s^2^(Fo^2^)+(0.0500P)^2^+0.0000P] where P=(Fo^2^+2Fc^2^)/3'
_refine_ls_weighting_scheme calc
_refine_ls_wR_factor_gt 0.1127
_refine_ls_wR_factor_ref 0.1214
_reflns_number_gt 13210
_reflns_number_total 20357
_reflns_threshold_expression >2sigma(I)
_cod_data_source_file b9nj00316a.txt
_cod_data_source_block 3
_cod_depositor_comments
;
The following automatic conversions were performed:

'_symmetry_cell_setting' value 'Triclinic' changed to 'triclinic'
according to
/usr/data/users/saulius/automatic-downloads/retrospective/RSC/lib/dictionaries/cif_core.dic
dictionary named 'cif_core.dic' version 2.4.2 from 2011-04-26.

Automatic conversion script
Id: cif_fix_values 2281 2013-09-26 08:29:07Z andrius 
;
_cod_original_sg_symbol_H-M P-1
_cod_original_formula_sum 'C37 H29 Br2 Fe Mn N8 O5.50'
_cod_database_code 7054138

loop_
_symmetry_equiv_pos_as_xyz
'x, y, z'
'-x, -y, -z'

loop_
_atom_site_label
_atom_site_type_symbol
_atom_site_fract_x
_atom_site_fract_y
_atom_site_fract_z
_atom_site_U_iso_or_equiv
_atom_site_adp_type
_atom_site_occupancy
_atom_site_symmetry_multiplicity
_atom_site_calc_flag
_atom_site_refinement_flags
Fe1 Fe 0.86903(4) 0.72365(3) 0.199703(18) 0.02615(9) Uani 1 1 d .
Fe2 Fe 0.81651(3) 0.77408(3) 0.696035(18) 0.02536(9) Uani 1 1 d .
Mn1 Mn 0.84241(4) 0.71674(3) 0.95095(2) 0.03333(11) Uani 1 1 d .
Mn2 Mn 0.83633(4) 0.78502(3) 0.44740(2) 0.02925(10) Uani 1 1 d .
Br1 Br 1.47619(3) 0.85675(3) 0.550290(19) 0.05770(11) Uani 1 1 d .
Br2 Br 0.20009(3) 0.80705(3) 0.333940(18) 0.05177(10) Uani 1 1 d .
Br3 Br 0.20487(4) 0.73865(3) 0.83741(2) 0.06299(12) Uani 1 1 d .
Br4 Br 1.46517(4) 0.61113(3) 1.05048(2) 0.06481(13) Uani 1 1 d .
N1 N 0.9047(2) 0.74931(19) 0.34777(12) 0.0407(6) Uani 1 1 d .
N2 N 0.8094(3) 0.68076(18) 0.05527(12) 0.0410(6) Uani 1 1 d .
N3 N 0.7659(2) 0.80270(19) 0.55042(12) 0.0415(7) Uani 1 1 d .
N4 N 0.8685(3) 0.76000(17) 0.84420(12) 0.0392(6) Uani 1 1 d .
N5 N 0.6984(2) 0.69404(17) 0.21719(11) 0.0325(5) Uani 1 1 d .
N6 N 0.8068(2) 0.83602(16) 0.19153(11) 0.0295(5) Uani 1 1 d .
N7 N 1.0151(2) 0.78022(16) 0.18172(11) 0.0294(5) Uani 1 1 d .
N8 N 0.9708(2) 0.61894(16) 0.19755(10) 0.0301(5) Uani 1 1 d .
N9 N 0.6623(2) 0.82424(16) 0.71982(11) 0.0305(5) Uani 1 1 d .
N10 N 0.7215(2) 0.67065(15) 0.69084(11) 0.0293(5) Uani 1 1 d .
N11 N 0.9417(2) 0.70023(15) 0.67469(11) 0.0274(5) Uani 1 1 d .
N12 N 0.9441(2) 0.86610(16) 0.68754(10) 0.0285(5) Uani 1 1 d .
N13 N 0.9393(2) 0.69513(17) 0.48538(11) 0.0347(6) Uani 1 1 d .
N14 N 0.7242(2) 0.68306(17) 0.43110(12) 0.0368(6) Uani 1 1 d .
N15 N 0.7377(3) 0.81653(17) 0.96691(12) 0.0391(6) Uani 1 1 d .
N16 N 0.9676(2) 0.80147(17) 0.98858(11) 0.0359(6) Uani 1 1 d .
C1 C 0.8961(3) 0.73760(19) 0.29302(14) 0.0301(6) Uani 1 1 d .
C2 C 0.8286(3) 0.69390(19) 0.10887(14) 0.0308(6) Uani 1 1 d .
C3 C 0.7778(2) 0.79559(19) 0.60464(14) 0.0286(6) Uani 1 1 d .
C4 C 0.8538(3) 0.76650(18) 0.78981(14) 0.0290(6) Uani 1 1 d .
C5 C 0.9410(3) 0.5354(2) 0.20369(15) 0.0386(7) Uani 1 1 d .
H5 H 0.8645 0.5206 0.2166 0.046 Uiso 1 1 calc R
C6 C 1.0192(3) 0.4696(2) 0.19159(16) 0.0445(8) Uani 1 1 d .
H6 H 0.9951 0.4120 0.1962 0.053 Uiso 1 1 calc R
C7 C 1.1317(3) 0.4899(2) 0.17290(16) 0.0450(8) Uani 1 1 d .
H7 H 1.1850 0.4466 0.1638 0.054 Uiso 1 1 calc R
C8 C 1.1645(3) 0.5755(2) 0.16786(15) 0.0398(7) Uani 1 1 d .
H8 H 1.2414 0.5910 0.1560 0.048 Uiso 1 1 calc R
C9 C 1.0837(3) 0.6385(2) 0.18035(13) 0.0325(6) Uani 1 1 d .
C10 C 1.1130(3) 0.7331(2) 0.17400(14) 0.0323(6) Uani 1 1 d .
C11 C 1.0092(3) 0.8695(2) 0.17440(13) 0.0316(6) Uani 1 1 d .
C12 C 1.1052(3) 0.9268(2) 0.16393(14) 0.0388(7) Uani 1 1 d .
H12 H 1.1827 0.9069 0.1620 0.047 Uiso 1 1 calc R
C13 C 1.0831(3) 1.0140(2) 0.15638(15) 0.0444(8) Uani 1 1 d .
H13 H 1.1468 1.0526 0.1500 0.053 Uiso 1 1 calc R
C14 C 0.9685(3) 1.0442(2) 0.15826(16) 0.0461(8) Uani 1 1 d .
H14 H 0.9557 1.1026 0.1517 0.055 Uiso 1 1 calc R
C15 C 0.8725(3) 0.9891(2) 0.16972(15) 0.0408(7) Uani 1 1 d .
H15 H 0.7956 1.0102 0.1716 0.049 Uiso 1 1 calc R
C16 C 0.8919(3) 0.90118(19) 0.17852(13) 0.0308(6) Uani 1 1 d .
C17 C 0.6885(3) 0.8460(2) 0.19530(15) 0.0384(7) Uani 1 1 d .
C18 C 0.6267(3) 0.7629(2) 0.21039(14) 0.0348(7) Uani 1 1 d .
C19 C 0.5044(3) 0.7551(3) 0.21712(16) 0.0466(8) Uani 1 1 d .
H19 H 0.4566 0.8027 0.2112 0.056 Uiso 1 1 calc R
C20 C 0.4538(3) 0.6767(3) 0.23262(17) 0.0501(9) Uani 1 1 d .
H20 H 0.3714 0.6704 0.2370 0.060 Uiso 1 1 calc R
C21 C 0.5263(3) 0.6080(3) 0.24154(17) 0.0496(9) Uani 1 1 d .
H21 H 0.4939 0.5548 0.2531 0.060 Uiso 1 1 calc R
C22 C 0.6481(3) 0.6183(2) 0.23319(16) 0.0426(8) Uani 1 1 d .
H22 H 0.6967 0.5711 0.2389 0.051 Uiso 1 1 calc R
C23 C 0.6396(3) 0.9045(2) 0.74013(15) 0.0389(7) Uani 1 1 d .
H23 H 0.7031 0.9452 0.7450 0.047 Uiso 1 1 calc R
C24 C 0.5257(3) 0.9303(2) 0.75439(16) 0.0450(8) Uani 1 1 d .
H24 H 0.5129 0.9869 0.7684 0.054 Uiso 1 1 calc R
C25 C 0.4323(3) 0.8701(3) 0.74728(17) 0.0499(9) Uani 1 1 d .
H25 H 0.3546 0.8857 0.7559 0.060 Uiso 1 1 calc R
C26 C 0.4545(3) 0.7867(2) 0.72737(16) 0.0432(8) Uani 1 1 d .
H26 H 0.3920 0.7453 0.7223 0.052 Uiso 1 1 calc R
C27 C 0.5699(3) 0.7651(2) 0.71504(14) 0.0348(7) Uani 1 1 d .
C28 C 0.6028(3) 0.6747(2) 0.69805(15) 0.0381(7) Uani 1 1 d .
C29 C 0.7829(3) 0.5961(2) 0.67361(14) 0.0332(6) Uani 1 1 d .
C30 C 0.7357(3) 0.5123(2) 0.66578(18) 0.0474(8) Uani 1 1 d .
H30 H 0.6547 0.5006 0.6714 0.057 Uiso 1 1 calc R
C31 C 0.8101(4) 0.4462(2) 0.6495(2) 0.0588(10) Uani 1 1 d .
H31 H 0.7782 0.3899 0.6442 0.071 Uiso 1 1 calc R
C32 C 0.9301(3) 0.4617(2) 0.64094(17) 0.0470(8) Uani 1 1 d .
H32 H 0.9784 0.4161 0.6301 0.056 Uiso 1 1 calc R
C33 C 0.9792(3) 0.5447(2) 0.64844(15) 0.0368(7) Uani 1 1 d .
H33 H 1.0603 0.5552 0.6422 0.044 Uiso 1 1 calc R
C34 C 0.9065(3) 0.61327(19) 0.66556(13) 0.0298(6) Uani 1 1 d .
C35 C 1.0527(3) 0.7353(2) 0.66970(13) 0.0302(6) Uani 1 1 d .
C36 C 1.0511(3) 0.8319(2) 0.67505(13) 0.0303(6) Uani 1 1 d .
C37 C 1.1495(3) 0.8834(2) 0.66184(15) 0.0406(8) Uani 1 1 d .
H37 H 1.2226 0.8585 0.6545 0.049 Uiso 1 1 calc R
C38 C 1.1387(3) 0.9725(2) 0.65963(17) 0.0461(8) Uani 1 1 d .
H38 H 1.2044 1.0082 0.6510 0.055 Uiso 1 1 calc R
C39 C 1.0289(3) 1.0075(2) 0.67046(15) 0.0424(8) Uani 1 1 d .
H39 H 1.0189 1.0669 0.6684 0.051 Uiso 1 1 calc R
C40 C 0.9347(3) 0.9528(2) 0.68437(14) 0.0363(7) Uani 1 1 d .
H40 H 0.8610 0.9766 0.6920 0.044 Uiso 1 1 calc R
C41 C 1.0694(3) 0.8649(2) 0.48231(14) 0.0353(7) Uani 1 1 d .
C42 C 1.1443(3) 0.9398(2) 0.48365(15) 0.0414(8) Uani 1 1 d .
H42 H 1.1130 0.9920 0.4707 0.050 Uiso 1 1 calc R
C43 C 1.2627(3) 0.9373(3) 0.50369(15) 0.0446(8) Uani 1 1 d .
H43 H 1.3109 0.9877 0.5045 0.053 Uiso 1 1 calc R
C44 C 1.3112(3) 0.8605(3) 0.52265(16) 0.0447(8) Uani 1 1 d .
C45 C 1.2415(3) 0.7859(3) 0.52256(16) 0.0445(8) Uani 1 1 d .
H45 H 1.2748 0.7344 0.5356 0.053 Uiso 1 1 calc R
C46 C 1.1190(3) 0.7872(2) 0.50266(14) 0.0376(7) Uani 1 1 d .
C47 C 1.0511(3) 0.7069(2) 0.50429(15) 0.0407(8) Uani 1 1 d .
H47 H 1.0904 0.6593 0.5202 0.049 Uiso 1 1 calc R
C48 C 0.8753(3) 0.6118(2) 0.49259(17) 0.0432(8) Uani 1 1 d .
H48A H 0.8372 0.6115 0.5334 0.052 Uiso 1 1 calc R
H48B H 0.9314 0.5651 0.4916 0.052 Uiso 1 1 calc R
C49 C 0.7825(3) 0.5990(2) 0.43870(19) 0.0491(9) Uani 1 1 d .
H49A H 0.8198 0.5817 0.3994 0.059 Uiso 1 1 calc R
H49B H 0.7238 0.5543 0.4487 0.059 Uiso 1 1 calc R
C50 C 0.6145(3) 0.6848(2) 0.41085(16) 0.0404(7) Uani 1 1 d .
H50 H 0.5715 0.6322 0.4060 0.048 Uiso 1 1 calc R
C51 C 0.5528(3) 0.7620(2) 0.39502(14) 0.0352(7) Uani 1 1 d .
C52 C 0.4295(3) 0.7522(2) 0.37734(15) 0.0405(7) Uani 1 1 d .
H52 H 0.3918 0.6976 0.3777 0.049 Uiso 1 1 calc R
C53 C 0.3648(3) 0.8220(2) 0.35973(15) 0.0384(7) Uani 1 1 d .
C54 C 0.4204(3) 0.9037(2) 0.35937(17) 0.0471(9) Uani 1 1 d .
H54 H 0.3760 0.9512 0.3479 0.057 Uiso 1 1 calc R
C55 C 0.5407(3) 0.9147(2) 0.37590(16) 0.0433(8) Uani 1 1 d .
H55 H 0.5769 0.9697 0.3746 0.052 Uiso 1 1 calc R
C56 C 0.6105(3) 0.8447(2) 0.39470(13) 0.0327(6) Uani 1 1 d .
C57 C 0.6012(3) 0.6725(2) 0.89943(14) 0.0374(7) Uani 1 1 d .
C58 C 0.5221(3) 0.6105(2) 0.86762(17) 0.0491(9) Uani 1 1 d .
H58 H 0.5488 0.5553 0.8581 0.059 Uiso 1 1 calc R
C59 C 0.4060(3) 0.6304(3) 0.85037(17) 0.0523(9) Uani 1 1 d .
H59 H 0.3549 0.5884 0.8298 0.063 Uiso 1 1 calc R
C60 C 0.3649(3) 0.7120(3) 0.86339(17) 0.0476(9) Uani 1 1 d .
C61 C 0.4385(3) 0.7745(2) 0.89318(16) 0.0480(9) Uani 1 1 d .
H61 H 0.4101 0.8295 0.9014 0.058 Uiso 1 1 calc R
C62 C 0.5582(3) 0.7558(2) 0.91167(15) 0.0410(8) Uani 1 1 d .
C63 C 0.6272(3) 0.8222(2) 0.94686(16) 0.0441(8) Uani 1 1 d .
H63 H 0.5896 0.8737 0.9561 0.053 Uiso 1 1 calc R
C64 C 0.7937(3) 0.8839(2) 1.01110(17) 0.0475(9) Uani 1 1 d .
H64A H 0.7822 0.8687 1.0552 0.057 Uiso 1 1 calc R
H64B H 0.7574 0.9392 1.0037 0.057 Uiso 1 1 calc R
C65 C 0.9254(3) 0.8900(2) 0.99885(16) 0.0451(8) Uani 1 1 d .
H65A H 0.9385 0.9238 0.9612 0.054 Uiso 1 1 calc R
H65B H 0.9694 0.9182 1.0353 0.054 Uiso 1 1 calc R
C66 C 1.0749(3) 0.7827(2) 1.00709(15) 0.0412(8) Uani 1 1 d .
H66 H 1.1227 0.8272 1.0270 0.049 Uiso 1 1 calc R
C67 C 1.1276(3) 0.7004(2) 1.00003(15) 0.0394(7) Uani 1 1 d .
C68 C 1.2478(3) 0.6932(2) 1.02328(16) 0.0460(8) Uani 1 1 d .
H68 H 1.2893 0.7414 1.0421 0.055 Uiso 1 1 calc R
C69 C 1.3029(3) 0.6166(3) 1.01823(16) 0.0480(9) Uani 1 1 d .
C70 C 1.2424(3) 0.5432(2) 0.98995(16) 0.0476(9) Uani 1 1 d .
H70 H 1.2806 0.4907 0.9872 0.057 Uiso 1 1 calc R
C71 C 1.1264(3) 0.5493(2) 0.96633(16) 0.0439(8) Uani 1 1 d .
H71 H 1.0868 0.5002 0.9476 0.053 Uiso 1 1 calc R
C72 C 1.0657(3) 0.6272(2) 0.96950(14) 0.0379(7) Uani 1 1 d .
C73 C 0.4155(6) 0.9204(5) 0.0690(4) 0.125(3) Uani 1 1 d .
C74 C 0.4172(18) 0.5939(8) 0.5193(9) 0.339(13) Uani 1 1 d .
O1 O 0.6319(2) 0.91330(17) 0.18823(14) 0.0584(7) Uani 1 1 d .
O2 O 1.2151(2) 0.75911(15) 0.16207(12) 0.0458(6) Uani 1 1 d .
O3 O 0.5269(2) 0.61480(17) 0.69191(15) 0.0630(8) Uani 1 1 d .
O4 O 1.14608(19) 0.69778(15) 0.65940(12) 0.0453(6) Uani 1 1 d .
O5 O 0.9557(2) 0.63000(14) 0.94451(10) 0.0393(5) Uani 1 1 d .
O6 O 0.7101(2) 0.64802(14) 0.91667(10) 0.0376(5) Uani 1 1 d .
O7 O 0.72374(18) 0.86019(14) 0.41101(10) 0.0361(5) Uani 1 1 d .
O8 O 0.95600(19) 0.87156(14) 0.46300(10) 0.0373(5) Uani 1 1 d .
O9 O 0.5202(5) 0.9735(3) 0.0775(2) 0.1278(16) Uani 1 1 d .
O10 O 0.4720(12) 0.5610(9) 0.5596(5) 0.334(7) Uani 1 1 d .
O1W O 0.2864(2) 0.55910(19) 0.69890(16) 0.0729(9) Uani 1 1 d .

loop_
_atom_site_aniso_label
_atom_site_aniso_U_11
_atom_site_aniso_U_22
_atom_site_aniso_U_33
_atom_site_aniso_U_23
_atom_site_aniso_U_13
_atom_site_aniso_U_12
Fe1 0.0291(2) 0.0272(2) 0.02249(19) 0.00122(16) 0.00233(15) 0.00412(16)
Fe2 0.0258(2) 0.0268(2) 0.02397(19) 0.00351(16) 0.00300(15) 0.00270(16)
Mn1 0.0439(3) 0.0292(2) 0.0266(2) -0.00106(18) -0.00117(19) 0.0021(2)
Mn2 0.0299(2) 0.0310(2) 0.0267(2) 0.00273(18) -0.00052(17) 0.00099(18)
Br1 0.03565(19) 0.0799(3) 0.0564(2) -0.0030(2) -0.00500(16) -0.00030(18)
Br2 0.03456(18) 0.0611(2) 0.0588(2) -0.00362(19) -0.00733(15) 0.00760(16)
Br3 0.0445(2) 0.0832(3) 0.0615(2) 0.0122(2) -0.00299(18) 0.0033(2)
Br4 0.0517(2) 0.0829(3) 0.0599(2) 0.0028(2) -0.00526(19) 0.0146(2)
N1 0.0425(15) 0.0511(18) 0.0284(13) -0.0005(12) 0.0022(11) 0.0012(13)
N2 0.0521(17) 0.0403(16) 0.0306(14) 0.0004(12) 0.0003(12) 0.0028(13)
N3 0.0428(15) 0.0523(18) 0.0304(14) 0.0036(13) 0.0048(11) 0.0118(13)
N4 0.0516(17) 0.0357(15) 0.0305(13) 0.0033(11) 0.0021(12) 0.0010(13)
N5 0.0316(13) 0.0385(15) 0.0275(12) -0.0010(11) 0.0028(10) 0.0022(11)
N6 0.0335(13) 0.0274(13) 0.0281(12) 0.0011(10) 0.0035(10) 0.0077(10)
N7 0.0310(13) 0.0292(13) 0.0284(12) 0.0033(10) 0.0041(10) 0.0009(10)
N8 0.0338(13) 0.0339(14) 0.0231(11) 0.0014(10) 0.0035(9) 0.0065(11)
N9 0.0302(13) 0.0357(14) 0.0265(12) 0.0044(11) 0.0047(10) 0.0064(11)
N10 0.0279(12) 0.0272(13) 0.0332(13) 0.0049(10) 0.0021(10) 0.0015(10)
N11 0.0260(12) 0.0270(13) 0.0296(12) 0.0037(10) 0.0025(9) 0.0039(10)
N12 0.0293(12) 0.0319(13) 0.0248(11) 0.0067(10) 0.0036(9) 0.0012(10)
N13 0.0407(14) 0.0344(14) 0.0290(12) 0.0018(11) 0.0000(11) 0.0036(12)
N14 0.0385(14) 0.0299(14) 0.0419(14) 0.0056(12) -0.0010(11) 0.0016(11)
N15 0.0539(17) 0.0332(15) 0.0298(13) -0.0019(11) -0.0032(12) 0.0058(13)
N16 0.0487(16) 0.0301(14) 0.0287(12) 0.0016(11) 0.0007(11) -0.0011(12)
C1 0.0274(14) 0.0297(16) 0.0336(15) 0.0003(12) 0.0055(11) 0.0040(12)
C2 0.0333(15) 0.0269(15) 0.0328(16) 0.0041(12) 0.0024(12) 0.0050(12)
C3 0.0250(14) 0.0293(15) 0.0320(15) 0.0006(12) 0.0051(11) 0.0038(12)
C4 0.0321(15) 0.0232(14) 0.0322(15) 0.0041(12) 0.0049(12) -0.0003(12)
C5 0.0438(18) 0.0347(18) 0.0377(17) 0.0021(14) 0.0010(14) 0.0052(14)
C6 0.056(2) 0.0315(18) 0.0454(19) -0.0020(15) -0.0049(16) 0.0076(16)
C7 0.050(2) 0.0396(19) 0.0452(19) -0.0110(15) -0.0018(16) 0.0195(16)
C8 0.0354(17) 0.045(2) 0.0392(17) -0.0047(15) 0.0032(13) 0.0117(15)
C9 0.0324(15) 0.0392(17) 0.0260(14) -0.0021(13) 0.0011(11) 0.0063(13)
C10 0.0308(15) 0.0372(17) 0.0288(14) -0.0013(13) 0.0003(11) 0.0029(13)
C11 0.0391(16) 0.0306(16) 0.0250(14) 0.0004(12) 0.0011(12) 0.0000(13)
C12 0.0411(18) 0.0403(19) 0.0346(16) 0.0017(14) 0.0011(13) -0.0042(15)
C13 0.053(2) 0.0390(19) 0.0401(18) 0.0049(15) -0.0030(15) -0.0093(16)
C14 0.068(2) 0.0267(17) 0.0424(18) 0.0016(14) -0.0043(17) -0.0012(17)
C15 0.051(2) 0.0318(17) 0.0399(17) 0.0024(14) 0.0013(15) 0.0077(15)
C16 0.0382(16) 0.0300(16) 0.0241(13) -0.0033(12) 0.0004(11) 0.0055(13)
C17 0.0403(18) 0.0407(19) 0.0351(16) -0.0007(14) 0.0061(13) 0.0102(15)
C18 0.0340(16) 0.0393(18) 0.0317(15) 0.0008(13) 0.0037(12) 0.0087(14)
C19 0.0349(17) 0.058(2) 0.0470(19) -0.0020(17) 0.0030(15) 0.0123(17)
C20 0.0293(17) 0.067(3) 0.054(2) -0.0055(19) 0.0055(15) -0.0033(17)
C21 0.042(2) 0.055(2) 0.052(2) 0.0013(18) 0.0131(16) -0.0099(17)
C22 0.0399(18) 0.0405(19) 0.0481(19) 0.0021(16) 0.0096(15) 0.0015(15)
C23 0.0401(17) 0.0395(19) 0.0384(17) 0.0047(14) 0.0095(14) 0.0066(15)
C24 0.050(2) 0.044(2) 0.0437(19) 0.0027(16) 0.0129(15) 0.0204(17)
C25 0.0355(18) 0.067(3) 0.050(2) 0.0075(19) 0.0116(15) 0.0184(18)
C26 0.0310(16) 0.054(2) 0.0459(18) 0.0019(17) 0.0092(14) 0.0081(15)
C27 0.0319(15) 0.0409(18) 0.0323(15) 0.0048(14) 0.0052(12) 0.0058(14)
C28 0.0308(16) 0.0408(19) 0.0429(17) 0.0010(15) 0.0044(13) 0.0014(14)
C29 0.0368(16) 0.0310(16) 0.0321(15) 0.0048(13) 0.0010(12) 0.0025(13)
C30 0.0371(18) 0.0359(19) 0.069(2) -0.0003(17) 0.0080(16) -0.0032(15)
C31 0.056(2) 0.0291(19) 0.090(3) -0.004(2) 0.004(2) -0.0057(17)
C32 0.047(2) 0.0329(18) 0.061(2) -0.0048(16) 0.0007(17) 0.0076(15)
C33 0.0343(16) 0.0371(18) 0.0391(17) 0.0008(14) 0.0025(13) 0.0053(14)
C34 0.0309(15) 0.0324(16) 0.0263(14) 0.0048(12) -0.0015(11) 0.0028(12)
C35 0.0284(15) 0.0335(16) 0.0291(14) 0.0052(12) 0.0016(11) 0.0025(12)
C36 0.0300(15) 0.0349(16) 0.0260(14) 0.0033(12) 0.0004(11) 0.0004(12)
C37 0.0353(17) 0.046(2) 0.0414(17) 0.0033(15) 0.0070(14) -0.0021(15)
C38 0.046(2) 0.042(2) 0.051(2) 0.0050(16) 0.0078(16) -0.0131(16)
C39 0.054(2) 0.0310(17) 0.0428(18) 0.0085(15) 0.0059(15) -0.0032(15)
C40 0.0398(17) 0.0307(17) 0.0387(17) 0.0029(13) 0.0035(13) 0.0011(14)
C41 0.0358(16) 0.0430(19) 0.0269(14) -0.0045(13) 0.0028(12) 0.0007(14)
C42 0.0422(18) 0.043(2) 0.0389(17) 0.0004(15) 0.0027(14) -0.0001(15)
C43 0.0375(18) 0.055(2) 0.0404(18) -0.0061(16) 0.0023(14) -0.0060(16)
C44 0.0324(17) 0.063(2) 0.0381(17) -0.0035(17) -0.0004(13) 0.0002(16)
C45 0.0392(18) 0.053(2) 0.0411(18) 0.0000(16) 0.0008(14) 0.0054(16)
C46 0.0357(16) 0.046(2) 0.0309(15) 0.0006(14) -0.0009(13) 0.0031(15)
C47 0.0416(18) 0.043(2) 0.0377(17) 0.0048(15) -0.0034(14) 0.0115(15)
C48 0.048(2) 0.0309(17) 0.0508(19) 0.0109(15) -0.0048(16) 0.0042(15)
C49 0.048(2) 0.0353(19) 0.064(2) 0.0032(17) -0.0065(17) 0.0033(16)
C50 0.0369(17) 0.0365(18) 0.0471(19) 0.0046(15) -0.0021(14) -0.0056(14)
C51 0.0386(17) 0.0337(17) 0.0331(15) 0.0011(13) -0.0025(13) 0.0016(14)
C52 0.0375(17) 0.0403(19) 0.0433(18) 0.0007(15) -0.0007(14) -0.0018(15)
C53 0.0288(15) 0.050(2) 0.0364(16) -0.0001(15) -0.0023(12) 0.0055(14)
C54 0.0423(19) 0.046(2) 0.054(2) 0.0135(17) -0.0013(16) 0.0106(16)
C55 0.0396(18) 0.0389(19) 0.051(2) 0.0099(16) -0.0044(15) -0.0004(15)
C56 0.0342(16) 0.0357(17) 0.0281(14) 0.0034(13) -0.0005(12) 0.0013(13)
C57 0.0440(18) 0.0389(18) 0.0296(15) 0.0042(13) 0.0028(13) 0.0010(15)
C58 0.058(2) 0.043(2) 0.0459(19) 0.0029(16) -0.0034(17) 0.0008(17)
C59 0.050(2) 0.056(2) 0.049(2) 0.0038(18) -0.0076(17) -0.0093(19)
C60 0.0407(19) 0.060(2) 0.0427(19) 0.0094(17) -0.0001(15) -0.0007(17)
C61 0.053(2) 0.046(2) 0.0459(19) 0.0075(17) 0.0019(16) 0.0099(17)
C62 0.0455(19) 0.0420(19) 0.0351(16) -0.0007(15) 0.0000(14) 0.0029(15)
C63 0.052(2) 0.0393(19) 0.0416(18) 0.0024(15) -0.0009(15) 0.0130(16)
C64 0.062(2) 0.0357(19) 0.0436(19) -0.0087(15) -0.0087(16) 0.0084(17)
C65 0.062(2) 0.0333(18) 0.0390(17) -0.0011(14) -0.0058(16) 0.0017(16)
C66 0.049(2) 0.0395(19) 0.0346(16) 0.0009(14) 0.0012(14) -0.0066(16)
C67 0.0480(19) 0.0382(18) 0.0321(16) -0.0009(14) 0.0033(14) 0.0029(15)
C68 0.050(2) 0.050(2) 0.0377(18) -0.0012(16) 0.0011(15) -0.0002(17)
C69 0.047(2) 0.058(2) 0.0402(18) 0.0042(17) 0.0042(15) 0.0073(18)
C70 0.054(2) 0.045(2) 0.0452(19) 0.0030(16) 0.0086(16) 0.0117(17)
C71 0.053(2) 0.0372(19) 0.0418(18) 0.0008(15) 0.0051(15) 0.0034(16)
C72 0.0477(19) 0.0396(19) 0.0269(15) 0.0046(13) 0.0035(13) 0.0035(15)
C73 0.098(5) 0.132(6) 0.145(6) 0.019(5) 0.007(4) -0.037(4)
C74 0.48(3) 0.186(11) 0.39(2) 0.202(15) 0.25(2) 0.186(15)
O1 0.0467(15) 0.0446(15) 0.086(2) 0.0109(14) 0.0108(13) 0.0204(12)
O2 0.0326(12) 0.0450(14) 0.0605(15) 0.0003(12) 0.0106(11) 0.0019(11)
O3 0.0327(13) 0.0510(16) 0.105(2) -0.0118(15) 0.0161(14) -0.0073(12)
O4 0.0302(12) 0.0397(13) 0.0673(16) 0.0081(12) 0.0094(11) 0.0066(10)
O5 0.0465(13) 0.0339(12) 0.0369(11) -0.0036(10) -0.0013(10) 0.0037(10)
O6 0.0444(13) 0.0322(12) 0.0357(11) -0.0013(9) -0.0020(9) 0.0022(10)
O7 0.0325(11) 0.0346(12) 0.0411(12) 0.0078(10) -0.0030(9) -0.0009(9)
O8 0.0358(12) 0.0328(12) 0.0425(12) 0.0019(10) -0.0049(9) -0.0009(9)
O9 0.157(4) 0.127(4) 0.102(3) 0.041(3) -0.005(3) 0.032(3)
O10 0.376(15) 0.393(17) 0.213(9) -0.136(11) -0.058(9) -0.052(14)
O1W 0.0470(16) 0.0541(18) 0.117(3) 0.0170(17) -0.0074(16) -0.0021(13)

loop_
_atom_type_symbol
_atom_type_description
_atom_type_scat_dispersion_real
_atom_type_scat_dispersion_imag
_atom_type_scat_source
C C 0.0033 0.0016 'International Tables Vol C Tables 4.2.6.8 and 6.1.1.4'
H H 0.0000 0.0000 'International Tables Vol C Tables 4.2.6.8 and 6.1.1.4'
N N 0.0061 0.0033 'International Tables Vol C Tables 4.2.6.8 and 6.1.1.4'
O O 0.0106 0.0060 'International Tables Vol C Tables 4.2.6.8 and 6.1.1.4'
Fe Fe 0.3463 0.8444 'International Tables Vol C Tables 4.2.6.8 and 6.1.1.4'
Mn Mn 0.3368 0.7283 'International Tables Vol C Tables 4.2.6.8 and 6.1.1.4'
Br Br -0.2901 2.4595 'International Tables Vol C Tables 4.2.6.8 and 6.1.1.4'

loop_
_geom_angle_atom_site_label_1
_geom_angle_atom_site_label_2
_geom_angle_atom_site_label_3
_geom_angle
_geom_angle_site_symmetry_1
_geom_angle_site_symmetry_3
N7 Fe1 N6 83.60(10) . .
N7 Fe1 C1 94.06(11) . .
N6 Fe1 C1 93.37(11) . .
N7 Fe1 C2 93.23(11) . .
N6 Fe1 C2 91.69(11) . .
C1 Fe1 C2 171.55(12) . .
N7 Fe1 N5 165.39(11) . .
N6 Fe1 N5 81.80(11) . .
C1 Fe1 N5 86.41(11) . .
C2 Fe1 N5 87.63(11) . .
N7 Fe1 N8 82.13(10) . .
N6 Fe1 N8 165.27(10) . .
C1 Fe1 N8 91.29(11) . .
C2 Fe1 N8 85.47(11) . .
N5 Fe1 N8 112.46(10) . .
N10 Fe2 N11 83.89(10) . .
N10 Fe2 C3 90.99(11) . .
N11 Fe2 C3 91.72(11) . .
N10 Fe2 N9 82.10(10) . .
N11 Fe2 N9 165.89(11) . .
C3 Fe2 N9 90.25(10) . .
N10 Fe2 C4 93.90(11) . .
N11 Fe2 C4 92.85(11) . .
C3 Fe2 C4 173.64(12) . .
N9 Fe2 C4 86.39(11) . .
N10 Fe2 N12 165.40(10) . .
N11 Fe2 N12 82.53(10) . .
C3 Fe2 N12 84.10(10) . .
N9 Fe2 N12 111.58(10) . .
C4 Fe2 N12 92.11(10) . .
O5 Mn1 O6 96.03(10) . .
O5 Mn1 N15 172.12(11) . .
O6 Mn1 N15 91.29(11) . .
O5 Mn1 N16 91.26(11) . .
O6 Mn1 N16 172.70(10) . .
N15 Mn1 N16 81.42(11) . .
O5 Mn1 N2 90.65(10) . 1_556
O6 Mn1 N2 93.55(10) . 1_556
N15 Mn1 N2 85.98(10) . 1_556
N16 Mn1 N2 86.16(10) . 1_556
O5 Mn1 N4 92.56(9) . .
O6 Mn1 N4 86.20(9) . .
N15 Mn1 N4 90.83(10) . .
N16 Mn1 N4 93.69(10) . .
N2 Mn1 N4 176.79(10) 1_556 .
O8 Mn2 O7 94.65(9) . .
O8 Mn2 N14 173.33(10) . .
O7 Mn2 N14 91.53(10) . .
O8 Mn2 N13 92.09(10) . .
O7 Mn2 N13 173.19(10) . .
N14 Mn2 N13 81.78(11) . .
O8 Mn2 N1 92.61(10) . .
O7 Mn2 N1 91.36(10) . .
N14 Mn2 N1 84.72(10) . .
N13 Mn2 N1 89.31(10) . .
O8 Mn2 N3 92.29(10) . .
O7 Mn2 N3 93.39(9) . .
N14 Mn2 N3 89.84(11) . .
N13 Mn2 N3 85.34(10) . .
N1 Mn2 N3 172.87(11) . .
C1 N1 Mn2 155.1(2) . .
C2 N2 Mn1 149.0(3) . 1_554
C3 N3 Mn2 150.5(2) . .
C4 N4 Mn1 161.3(2) . .
C22 N5 C18 118.2(3) . .
C22 N5 Fe1 129.5(2) . .
C18 N5 Fe1 112.3(2) . .
C17 N6 C16 126.0(3) . .
C17 N6 Fe1 119.1(2) . .
C16 N6 Fe1 114.84(18) . .
C10 N7 C11 125.5(3) . .
C10 N7 Fe1 119.3(2) . .
C11 N7 Fe1 115.05(19) . .
C5 N8 C9 117.3(3) . .
C5 N8 Fe1 130.2(2) . .
C9 N8 Fe1 112.1(2) . .
C23 N9 C27 117.9(3) . .
C23 N9 Fe2 129.7(2) . .
C27 N9 Fe2 112.4(2) . .
C28 N10 C29 125.9(3) . .
C28 N10 Fe2 119.1(2) . .
C29 N10 Fe2 114.75(19) . .
C35 N11 C34 126.9(2) . .
C35 N11 Fe2 118.6(2) . .
C34 N11 Fe2 114.51(18) . .
C40 N12 C36 117.9(3) . .
C40 N12 Fe2 129.7(2) . .
C36 N12 Fe2 111.74(19) . .
C47 N13 C48 121.4(3) . .
C47 N13 Mn2 125.3(2) . .
C48 N13 Mn2 113.3(2) . .
C50 N14 C49 120.0(3) . .
C50 N14 Mn2 126.4(2) . .
C49 N14 Mn2 113.3(2) . .
C63 N15 C64 120.0(3) . .
C63 N15 Mn1 126.1(2) . .
C64 N15 Mn1 113.6(2) . .
C66 N16 C65 120.1(3) . .
C66 N16 Mn1 125.3(2) . .
C65 N16 Mn1 114.5(2) . .
N1 C1 Fe1 175.0(3) . .
N2 C2 Fe1 175.9(3) . .
N3 C3 Fe2 172.5(3) . .
N4 C4 Fe2 175.9(3) . .
N8 C5 C6 122.6(3) . .
N8 C5 H5 118.7 . .
C6 C5 H5 118.7 . .
C7 C6 C5 119.6(3) . .
C7 C6 H6 120.2 . .
C5 C6 H6 120.2 . .
C6 C7 C8 118.4(3) . .
C6 C7 H7 120.8 . .
C8 C7 H7 120.8 . .
C7 C8 C9 119.9(3) . .
C7 C8 H8 120.0 . .
C9 C8 H8 120.0 . .
N8 C9 C8 122.2(3) . .
N8 C9 C10 115.3(3) . .
C8 C9 C10 122.5(3) . .
O2 C10 N7 128.0(3) . .
O2 C10 C9 121.1(3) . .
N7 C10 C9 110.8(3) . .
N7 C11 C12 126.4(3) . .
N7 C11 C16 113.8(3) . .
C12 C11 C16 119.8(3) . .
C13 C12 C11 119.0(3) . .
C13 C12 H12 120.5 . .
C11 C12 H12 120.5 . .
C14 C13 C12 121.1(3) . .
C14 C13 H13 119.5 . .
C12 C13 H13 119.5 . .
C13 C14 C15 120.9(3) . .
C13 C14 H14 119.5 . .
C15 C14 H14 119.5 . .
C14 C15 C16 119.4(3) . .
C14 C15 H15 120.3 . .
C16 C15 H15 120.3 . .
C15 C16 N6 127.6(3) . .
C15 C16 C11 119.7(3) . .
N6 C16 C11 112.6(3) . .
O1 C17 N6 127.9(3) . .
O1 C17 C18 121.2(3) . .
N6 C17 C18 110.9(3) . .
N5 C18 C19 121.5(3) . .
N5 C18 C17 115.7(3) . .
C19 C18 C17 122.9(3) . .
C20 C19 C18 119.6(3) . .
C20 C19 H19 120.2 . .
C18 C19 H19 120.2 . .
C21 C20 C19 119.0(3) . .
C21 C20 H20 120.5 . .
C19 C20 H20 120.5 . .
C20 C21 C22 119.5(3) . .
C20 C21 H21 120.3 . .
C22 C21 H21 120.3 . .
N5 C22 C21 122.1(3) . .
N5 C22 H22 118.9 . .
C21 C22 H22 118.9 . .
N9 C23 C24 123.0(3) . .
N9 C23 H23 118.5 . .
C24 C23 H23 118.5 . .
C25 C24 C23 118.3(3) . .
C25 C24 H24 120.8 . .
C23 C24 H24 120.8 . .
C24 C25 C26 119.4(3) . .
C24 C25 H25 120.3 . .
C26 C25 H25 120.3 . .
C25 C26 C27 119.3(3) . .
C25 C26 H26 120.3 . .
C27 C26 H26 120.3 . .
N9 C27 C26 122.0(3) . .
N9 C27 C28 115.4(3) . .
C26 C27 C28 122.6(3) . .
O3 C28 N10 127.6(3) . .
O3 C28 C27 121.8(3) . .
N10 C28 C27 110.6(3) . .
C30 C29 N10 127.1(3) . .
C30 C29 C34 120.0(3) . .
N10 C29 C34 112.9(3) . .
C31 C30 C29 119.3(3) . .
C31 C30 H30 120.4 . .
C29 C30 H30 120.4 . .
C32 C31 C30 121.5(3) . .
C32 C31 H31 119.2 . .
C30 C31 H31 119.2 . .
C31 C32 C33 120.2(3) . .
C31 C32 H32 119.9 . .
C33 C32 H32 119.9 . .
C32 C33 C34 119.8(3) . .
C32 C33 H33 120.1 . .
C34 C33 H33 120.1 . .
N11 C34 C33 126.9(3) . .
N11 C34 C29 113.9(3) . .
C33 C34 C29 119.2(3) . .
O4 C35 N11 128.2(3) . .
O4 C35 C36 121.1(3) . .
N11 C35 C36 110.7(2) . .
N12 C36 C37 121.8(3) . .
N12 C36 C35 116.1(3) . .
C37 C36 C35 121.8(3) . .
C36 C37 C38 119.5(3) . .
C36 C37 H37 120.3 . .
C38 C37 H37 120.3 . .
C39 C38 C37 118.9(3) . .
C39 C38 H38 120.5 . .
C37 C38 H38 120.5 . .
C40 C39 C38 118.7(3) . .
C40 C39 H39 120.6 . .
C38 C39 H39 120.6 . .
N12 C40 C39 123.1(3) . .
N12 C40 H40 118.5 . .
C39 C40 H40 118.5 . .
O8 C41 C42 118.1(3) . .
O8 C41 C46 123.6(3) . .
C42 C41 C46 118.2(3) . .
C43 C42 C41 120.9(3) . .
C43 C42 H42 119.5 . .
C41 C42 H42 119.5 . .
C42 C43 C44 120.5(3) . .
C42 C43 H43 119.7 . .
C44 C43 H43 119.7 . .
C45 C44 C43 120.7(3) . .
C45 C44 Br1 118.8(3) . .
C43 C44 Br1 120.5(3) . .
C44 C45 C46 119.8(3) . .
C44 C45 H45 120.1 . .
C46 C45 H45 120.1 . .
C41 C46 C45 119.9(3) . .
C41 C46 C47 123.3(3) . .
C45 C46 C47 116.9(3) . .
N13 C47 C46 125.4(3) . .
N13 C47 H47 117.3 . .
C46 C47 H47 117.3 . .
N13 C48 C49 108.7(3) . .
N13 C48 H48A 110.0 . .
C49 C48 H48A 110.0 . .
N13 C48 H48B 110.0 . .
C49 C48 H48B 110.0 . .
H48A C48 H48B 108.3 . .
N14 C49 C48 106.8(3) . .
N14 C49 H49A 110.4 . .
C48 C49 H49A 110.4 . .
N14 C49 H49B 110.4 . .
C48 C49 H49B 110.4 . .
H49A C49 H49B 108.6 . .
N14 C50 C51 124.8(3) . .
N14 C50 H50 117.6 . .
C51 C50 H50 117.6 . .
C52 C51 C56 119.8(3) . .
C52 C51 C50 117.0(3) . .
C56 C51 C50 123.1(3) . .
C53 C52 C51 120.8(3) . .
C53 C52 H52 119.6 . .
C51 C52 H52 119.6 . .
C52 C53 C54 119.9(3) . .
C52 C53 Br2 120.2(3) . .
C54 C53 Br2 119.9(2) . .
C55 C54 C53 120.3(3) . .
C55 C54 H54 119.8 . .
C53 C54 H54 119.8 . .
C54 C55 C56 121.6(3) . .
C54 C55 H55 119.2 . .
C56 C55 H55 119.2 . .
O7 C56 C55 118.4(3) . .
O7 C56 C51 124.2(3) . .
C55 C56 C51 117.5(3) . .
O6 C57 C62 124.4(3) . .
O6 C57 C58 117.8(3) . .
C62 C57 C58 117.8(3) . .
C59 C58 C57 121.0(4) . .
C59 C58 H58 119.5 . .
C57 C58 H58 119.5 . .
C58 C59 C60 120.5(4) . .
C58 C59 H59 119.8 . .
C60 C59 H59 119.8 . .
C61 C60 C59 120.7(3) . .
C61 C60 Br3 119.7(3) . .
C59 C60 Br3 119.7(3) . .
C60 C61 C62 120.1(3) . .
C60 C61 H61 119.9 . .
C62 C61 H61 119.9 . .
C57 C62 C61 119.9(3) . .
C57 C62 C63 122.9(3) . .
C61 C62 C63 117.0(3) . .
N15 C63 C62 125.2(3) . .
N15 C63 H63 117.4 . .
C62 C63 H63 117.4 . .
N15 C64 C65 107.9(3) . .
N15 C64 H64A 110.1 . .
C65 C64 H64A 110.1 . .
N15 C64 H64B 110.1 . .
C65 C64 H64B 110.1 . .
H64A C64 H64B 108.4 . .
N16 C65 C64 108.2(3) . .
N16 C65 H65A 110.1 . .
C64 C65 H65A 110.1 . .
N16 C65 H65B 110.1 . .
C64 C65 H65B 110.1 . .
H65A C65 H65B 108.4 . .
N16 C66 C67 126.2(3) . .
N16 C66 H66 116.9 . .
C67 C66 H66 116.9 . .
C68 C67 C72 119.6(3) . .
C68 C67 C66 117.5(3) . .
C72 C67 C66 122.8(3) . .
C69 C68 C67 120.4(3) . .
C69 C68 H68 119.8 . .
C67 C68 H68 119.8 . .
C68 C69 C70 120.9(3) . .
C68 C69 Br4 118.3(3) . .
C70 C69 Br4 120.8(3) . .
C71 C70 C69 119.6(3) . .
C71 C70 H70 120.2 . .
C69 C70 H70 120.2 . .
C70 C71 C72 121.9(3) . .
C70 C71 H71 119.0 . .
C72 C71 H71 119.0 . .
O5 C72 C71 119.4(3) . .
O5 C72 C67 123.0(3) . .
C71 C72 C67 117.5(3) . .
C72 O5 Mn1 130.2(2) . .
C57 O6 Mn1 128.6(2) . .
C56 O7 Mn2 129.0(2) . .
C41 O8 Mn2 129.7(2) . .

loop_
_geom_bond_atom_site_label_1
_geom_bond_atom_site_label_2
_geom_bond_distance
_geom_bond_site_symmetry_2
Fe1 N7 1.882(2) .
Fe1 N6 1.899(2) .
Fe1 C1 1.960(3) .
Fe1 C2 1.964(3) .
Fe1 N5 1.996(2) .
Fe1 N8 2.006(2) .
Fe2 N10 1.885(2) .
Fe2 N11 1.892(2) .
Fe2 C3 1.976(3) .
Fe2 N9 1.987(2) .
Fe2 C4 1.989(3) .
Fe2 N12 1.995(2) .
Mn1 O5 1.877(2) .
Mn1 O6 1.889(2) .
Mn1 N15 1.992(3) .
Mn1 N16 1.998(3) .
Mn1 N2 2.305(3) 1_556
Mn1 N4 2.372(3) .
Mn2 O8 1.868(2) .
Mn2 O7 1.887(2) .
Mn2 N14 1.989(3) .
Mn2 N13 1.990(3) .
Mn2 N1 2.304(3) .
Mn2 N3 2.333(3) .
Br1 C44 1.907(3) .
Br2 C53 1.896(3) .
Br3 C60 1.903(4) .
Br4 C69 1.908(4) .
N1 C1 1.150(4) .
N2 C2 1.139(4) .
N2 Mn1 2.305(3) 1_554
N3 C3 1.142(4) .
N4 C4 1.147(4) .
N5 C22 1.338(4) .
N5 C18 1.358(4) .
N6 C17 1.339(4) .
N6 C16 1.402(4) .
N7 C10 1.344(4) .
N7 C11 1.394(4) .
N8 C5 1.333(4) .
N8 C9 1.352(4) .
N9 C23 1.333(4) .
N9 C27 1.352(4) .
N10 C28 1.342(4) .
N10 C29 1.404(4) .
N11 C35 1.345(4) .
N11 C34 1.391(4) .
N12 C40 1.348(4) .
N12 C36 1.353(4) .
N13 C47 1.296(4) .
N13 C48 1.465(4) .
N14 C50 1.277(4) .
N14 C49 1.480(4) .
N15 C63 1.290(4) .
N15 C64 1.471(4) .
N16 C66 1.286(4) .
N16 C65 1.471(4) .
C5 C6 1.385(4) .
C5 H5 0.9300 .
C6 C7 1.360(5) .
C6 H6 0.9300 .
C7 C8 1.367(5) .
C7 H7 0.9300 .
C8 C9 1.374(4) .
C8 H8 0.9300 .
C9 C10 1.497(4) .
C10 O2 1.235(4) .
C11 C12 1.396(4) .
C11 C16 1.418(4) .
C12 C13 1.388(5) .
C12 H12 0.9300 .
C13 C14 1.377(5) .
C13 H13 0.9300 .
C14 C15 1.381(5) .
C14 H14 0.9300 .
C15 C16 1.396(4) .
C15 H15 0.9300 .
C17 O1 1.242(4) .
C17 C18 1.486(5) .
C18 C19 1.379(4) .
C19 C20 1.372(5) .
C19 H19 0.9300 .
C20 C21 1.366(5) .
C20 H20 0.9300 .
C21 C22 1.383(5) .
C21 H21 0.9300 .
C22 H22 0.9300 .
C23 C24 1.387(4) .
C23 H23 0.9300 .
C24 C25 1.372(5) .
C24 H24 0.9300 .
C25 C26 1.374(5) .
C25 H25 0.9300 .
C26 C27 1.375(4) .
C26 H26 0.9300 .
C27 C28 1.491(5) .
C28 O3 1.233(4) .
C29 C30 1.383(4) .
C29 C34 1.414(4) .
C30 C31 1.380(5) .
C30 H30 0.9300 .
C31 C32 1.372(5) .
C31 H31 0.9300 .
C32 C33 1.378(5) .
C32 H32 0.9300 .
C33 C34 1.401(4) .
C33 H33 0.9300 .
C35 O4 1.232(3) .
C35 C36 1.493(4) .
C36 C37 1.377(4) .
C37 C38 1.387(5) .
C37 H37 0.9300 .
C38 C39 1.379(5) .
C38 H38 0.9300 .
C39 C40 1.373(4) .
C39 H39 0.9300 .
C40 H40 0.9300 .
C41 O8 1.319(4) .
C41 C42 1.403(5) .
C41 C46 1.406(5) .
C42 C43 1.370(5) .
C42 H42 0.9300 .
C43 C44 1.380(5) .
C43 H43 0.9300 .
C44 C45 1.368(5) .
C45 C46 1.411(4) .
C45 H45 0.9300 .
C46 C47 1.433(5) .
C47 H47 0.9300 .
C48 C49 1.497(5) .
C48 H48A 0.9700 .
C48 H48B 0.9700 .
C49 H49A 0.9700 .
C49 H49B 0.9700 .
C50 C51 1.434(5) .
C50 H50 0.9300 .
C51 C52 1.409(4) .
C51 C56 1.412(4) .
C52 C53 1.365(5) .
C52 H52 0.9300 .
C53 C54 1.387(5) .
C54 C55 1.374(5) .
C54 H54 0.9300 .
C55 C56 1.406(4) .
C55 H55 0.9300 .
C56 O7 1.305(3) .
C57 O6 1.322(4) .
C57 C62 1.407(5) .
C57 C58 1.409(5) .
C58 C59 1.375(5) .
C58 H58 0.9300 .
C59 C60 1.379(5) .
C59 H59 0.9300 .
C60 C61 1.362(5) .
C61 C62 1.414(5) .
C61 H61 0.9300 .
C62 C63 1.425(5) .
C63 H63 0.9300 .
C64 C65 1.504(5) .
C64 H64A 0.9700 .
C64 H64B 0.9700 .
C65 H65A 0.9700 .
C65 H65B 0.9700 .
C66 C67 1.424(5) .
C66 H66 0.9300 .
C67 C68 1.414(5) .
C67 C72 1.422(5) .
C68 C69 1.353(5) .
C68 H68 0.9300 .
C69 C70 1.399(5) .
C70 C71 1.370(5) .
C70 H70 0.9300 .
C71 C72 1.401(5) .
C71 H71 0.9300 .
C72 O5 1.313(4) .
C73 O9 1.406(7) .
C74 O10 1.157(18) .
